data_1561074
loop_
_publ_author_name
'Yadav, Priyanka'
'Patel, Vatsa'
'Ballabh, Amar'

_publ_section_title
;
 Role of S&#x2026;O non-bonded interaction in controlling supramolecular
 assemblies in a new series of 2-aminobenzothiazole based organic salts/
 co-crystals
;
_journal_name_full 'Journal of Solid State Chemistry'
_journal_page_first 231
_journal_page_last 238
_journal_paper_doi 10.1016/j.jssc.2018.04.015
_journal_volume 263
_journal_year 2018
_chemical_formula_moiety 'C7 H6 N2 S, C3 H5 O2'
_chemical_formula_sum 'C10 H11 N2 O2 S'
_chemical_formula_weight 223.27
_space_group_crystal_system monoclinic
_space_group_IT_number 14
_space_group_name_Hall '-P 2ybc'
_space_group_name_H-M_alt 'P 1 21/c 1'
_atom_sites_solution_hydrogens mixed
_atom_sites_solution_primary iterative
_cell_angle_alpha 90
_cell_angle_beta 95.5051(15)
_cell_angle_gamma 90
_cell_formula_units_Z 4
_cell_length_a 11.38577(18)
_cell_length_b 5.56906(12)
_cell_length_c 17.5663(3)
_cell_measurement_reflns_used 6095
_cell_measurement_temperature 293
_cell_measurement_theta_max 69.9500
_cell_measurement_theta_min 3.8830
_cell_volume 1108.71(4)
_computing_cell_refinement
;
CrysAlisPro, Agilent Technologies,
Version 1.171.37.33 (release 27-03-2014 CrysAlis171 .NET)
(compiled Mar 27 2014,17:12:48)
;
_computing_data_collection
;
CrysAlisPro, Agilent Technologies,
Version 1.171.37.33 (release 27-03-2014 CrysAlis171 .NET)
(compiled Mar 27 2014,17:12:48)
;
_computing_data_reduction
;
CrysAlisPro, Agilent Technologies,
Version 1.171.37.33 (release 27-03-2014 CrysAlis171 .NET)
(compiled Mar 27 2014,17:12:48)
;
_computing_molecular_graphics 'Olex2 (Dolomanov et al., 2009)'
_computing_publication_material 'Olex2 (Dolomanov et al., 2009)'
_computing_structure_refinement 'ShelXL (Sheldrick, 2015)'
_computing_structure_solution 'olex2.solve (Bourhis et al., 2015)'
_diffrn_ambient_temperature 293(2)
_diffrn_detector 'CCD plate'
_diffrn_detector_area_resol_mean 8.0851
_diffrn_detector_type Eos
_diffrn_measured_fraction_theta_full 0.999
_diffrn_measured_fraction_theta_max 0.991
_diffrn_measurement_details
;
#__ type_ start__ end____ width___ exp.time_
  1 omega  -33.00   45.00   1.0000    1.0000
omega____ theta____ kappa____ phi______ frames
    -      -26.3214   38.0000 -180.0000 78

#__ type_ start__ end____ width___ exp.time_
  2 omega  -96.00    2.00   1.0000    1.0000
omega____ theta____ kappa____ phi______ frames
    -      -26.3214  -57.0000   30.0000 98

#__ type_ start__ end____ width___ exp.time_
  3 omega  -48.00   12.00   1.0000    3.0700
omega____ theta____ kappa____ phi______ frames
    -      -69.6557   25.0000 -180.0000 60

#__ type_ start__ end____ width___ exp.time_
  4 omega  -92.00  -67.00   1.0000    3.0700
omega____ theta____ kappa____ phi______ frames
    -      -69.6557 -134.0000  -26.0000 25

#__ type_ start__ end____ width___ exp.time_
  5 omega  -48.00   10.00   1.0000    3.0700
omega____ theta____ kappa____ phi______ frames
    -      -69.6557   25.0000 -120.0000 58

#__ type_ start__ end____ width___ exp.time_
  6 omega  120.00  149.00   1.0000    3.0700
omega____ theta____ kappa____ phi______ frames
    -       69.6557   77.0000   30.0000 29

#__ type_ start__ end____ width___ exp.time_
  7 omega   40.00  116.00   1.0000    3.0700
omega____ theta____ kappa____ phi______ frames
    -       69.6557   77.0000   30.0000 76

#__ type_ start__ end____ width___ exp.time_
  8 omega  -65.00  -29.00   1.0000    3.0700
omega____ theta____ kappa____ phi______ frames
    -      -72.5000  104.0000  150.0000 36

#__ type_ start__ end____ width___ exp.time_
  9 omega  -84.00  -29.00   1.0000    3.0700
omega____ theta____ kappa____ phi______ frames
    -      -72.5000  104.0000   90.0000 55

#__ type_ start__ end____ width___ exp.time_
 10 omega   38.00  111.00   1.0000    3.0700
omega____ theta____ kappa____ phi______ frames
    -      112.9900  -54.0000  -60.0000 73

#__ type_ start__ end____ width___ exp.time_
 11 omega   61.00  106.00   1.0000    3.0700
omega____ theta____ kappa____ phi______ frames
    -      112.9900 -104.0000 -120.0000 45

#__ type_ start__ end____ width___ exp.time_
 12 omega   60.00  110.00   1.0000    3.0700
omega____ theta____ kappa____ phi______ frames
    -      112.9900 -104.0000  -30.0000 50

#__ type_ start__ end____ width___ exp.time_
 13 omega   34.00  131.00   1.0000    3.0700
omega____ theta____ kappa____ phi______ frames
    -      112.9900   11.0000 -120.0000 97

#__ type_ start__ end____ width___ exp.time_
 14 omega  148.00  175.00   1.0000    3.0700
omega____ theta____ kappa____ phi______ frames
    -      112.9900   11.0000 -120.0000 27

#__ type_ start__ end____ width___ exp.time_
 15 omega  131.00  157.00   1.0000    3.0700
omega____ theta____ kappa____ phi______ frames
    -      112.9900  104.0000 -180.0000 26

#__ type_ start__ end____ width___ exp.time_
 16 omega   31.00  100.00   1.0000    3.0700
omega____ theta____ kappa____ phi______ frames
    -      112.9900  -21.0000    0.0000 69

#__ type_ start__ end____ width___ exp.time_
 17 omega   39.00  102.00   1.0000    3.0700
omega____ theta____ kappa____ phi______ frames
    -      112.9900  -54.0000 -150.0000 63

#__ type_ start__ end____ width___ exp.time_
 18 omega   40.00   77.00   1.0000    3.0700
omega____ theta____ kappa____ phi______ frames
    -      112.9900  -32.0000 -120.0000 37

#__ type_ start__ end____ width___ exp.time_
 19 omega   33.00   59.00   1.0000    3.0700
omega____ theta____ kappa____ phi______ frames
    -      112.9900  -21.0000   60.0000 26

#__ type_ start__ end____ width___ exp.time_
 20 omega   54.00   80.00   1.0000    3.0700
omega____ theta____ kappa____ phi______ frames
    -      112.9900  -21.0000  -90.0000 26

#__ type_ start__ end____ width___ exp.time_
 21 omega -109.00   52.00   1.0000    1.0000
omega____ theta____ kappa____ phi______ frames
    -      -26.3214  -19.0000  120.0000 161

#__ type_ start__ end____ width___ exp.time_
 22 omega   53.00  115.00   1.0000    1.0000
omega____ theta____ kappa____ phi______ frames
    -       26.3214 -178.0000   60.0000 62

#__ type_ start__ end____ width___ exp.time_
 23 omega   -6.00  101.00   1.0000    1.0000
omega____ theta____ kappa____ phi______ frames
    -       26.3214   57.0000  -30.0000 107

#__ type_ start__ end____ width___ exp.time_
 24 omega -146.00  -34.00   1.0000    3.0700
omega____ theta____ kappa____ phi______ frames
    -      -69.6557  -50.0000 -120.0000 112

#__ type_ start__ end____ width___ exp.time_
 25 omega  100.00  151.00   1.0000    3.0700
omega____ theta____ kappa____ phi______ frames
    -       69.6557  111.0000   60.0000 51

#__ type_ start__ end____ width___ exp.time_
 26 omega   36.00  143.00   1.0000    3.0700
omega____ theta____ kappa____ phi______ frames
    -       69.6557   64.0000  120.0000 107

#__ type_ start__ end____ width___ exp.time_
 27 omega -152.00  -33.00   1.0000    3.0700
omega____ theta____ kappa____ phi______ frames
    -      -72.5000  -77.0000  -30.0000 119

#__ type_ start__ end____ width___ exp.time_
 28 omega  -68.00    3.00   1.0000    3.0700
omega____ theta____ kappa____ phi______ frames
    -      -72.5000   54.0000   90.0000 71

#__ type_ start__ end____ width___ exp.time_
 29 omega -152.00  -33.00   1.0000    3.0700
omega____ theta____ kappa____ phi______ frames
    -      -72.5000  -77.0000 -150.0000 119

#__ type_ start__ end____ width___ exp.time_
 30 omega -152.00  -33.00   1.0000    3.0700
omega____ theta____ kappa____ phi______ frames
    -      -72.5000  -77.0000  150.0000 119

#__ type_ start__ end____ width___ exp.time_
 31 omega -154.00  -79.00   1.0000    3.0700
omega____ theta____ kappa____ phi______ frames
    -      -72.5000 -104.0000   90.0000 75

#__ type_ start__ end____ width___ exp.time_
 32 omega   72.00  178.00   1.0000    3.0700
omega____ theta____ kappa____ phi______ frames
    -      112.9900   43.0000    0.0000 106

#__ type_ start__ end____ width___ exp.time_
 33 omega   35.00   96.00   1.0000    3.0700
omega____ theta____ kappa____ phi______ frames
    -      112.9900  -43.0000   30.0000 61

#__ type_ start__ end____ width___ exp.time_
 34 omega   57.00  178.00   1.0000    3.0700
omega____ theta____ kappa____ phi______ frames
    -      112.9900   32.0000  -60.0000 121

#__ type_ start__ end____ width___ exp.time_
 35 omega   35.00   96.00   1.0000    3.0700
omega____ theta____ kappa____ phi______ frames
    -      112.9900  -43.0000  120.0000 61

#__ type_ start__ end____ width___ exp.time_
 36 omega   80.00  178.00   1.0000    3.0700
omega____ theta____ kappa____ phi______ frames
    -      112.9900   54.0000  120.0000 98

#__ type_ start__ end____ width___ exp.time_
 37 omega   57.00  178.00   1.0000    3.0700
omega____ theta____ kappa____ phi______ frames
    -      112.9900   32.0000   90.0000 121

#__ type_ start__ end____ width___ exp.time_
 38 omega   86.00  178.00   1.0000    3.0700
omega____ theta____ kappa____ phi______ frames
    -      112.9900  138.0000  -90.0000 92

#__ type_ start__ end____ width___ exp.time_
 39 omega -117.00  -35.00   1.0000    1.0000
omega____ theta____ kappa____ phi______ frames
    -      -26.3214 -178.0000  150.0000 82

#__ type_ start__ end____ width___ exp.time_
 40 omega   57.00  117.00   1.0000    1.0000
omega____ theta____ kappa____ phi______ frames
    -       26.3214  178.0000 -150.0000 60

#__ type_ start__ end____ width___ exp.time_
 41 omega  -14.00  106.00   1.0000    1.0000
omega____ theta____ kappa____ phi______ frames
    -       26.3214   77.0000  120.0000 120

#__ type_ start__ end____ width___ exp.time_
 42 omega -149.00  -30.00   1.0000    3.0700
omega____ theta____ kappa____ phi______ frames
    -      -69.6557  -77.0000   30.0000 119

#__ type_ start__ end____ width___ exp.time_
 43 omega   36.00  143.00   1.0000    3.0700
omega____ theta____ kappa____ phi______ frames
    -       69.6557   64.0000   90.0000 107

#__ type_ start__ end____ width___ exp.time_
 44 omega   57.00  150.00   1.0000    3.0700
omega____ theta____ kappa____ phi______ frames
    -       69.6557  178.0000   90.0000 93

#__ type_ start__ end____ width___ exp.time_
 45 omega   31.00   82.00   1.0000    3.0700
omega____ theta____ kappa____ phi______ frames
    -      112.9900  -21.0000 -180.0000 51
;
_diffrn_measurement_device 'four-circle diffractometer'
_diffrn_measurement_device_type 'Xcalibur, Eos, Gemini'
_diffrn_measurement_method '\w scans'
_diffrn_orient_matrix_UB_11 0.0292068000
_diffrn_orient_matrix_UB_12 -0.0032694000
_diffrn_orient_matrix_UB_13 0.0874637000
_diffrn_orient_matrix_UB_21 -0.1326820000
_diffrn_orient_matrix_UB_22 0.0081103000
_diffrn_orient_matrix_UB_23 0.0105934000
_diffrn_orient_matrix_UB_31 -0.0042692000
_diffrn_orient_matrix_UB_32 -0.2765133000
_diffrn_orient_matrix_UB_33 -0.0007354000
_diffrn_radiation_collimation 0.8
_diffrn_radiation_monochromator graphite
_diffrn_radiation_probe x-ray
_diffrn_radiation_type CuK\a
_diffrn_radiation_wavelength 1.54184
_diffrn_radiation_xray_symbol Mo
_diffrn_reflns_av_R_equivalents 0.0286
_diffrn_reflns_av_unetI/netI 0.0189
_diffrn_reflns_Laue_measured_fraction_full 0.999
_diffrn_reflns_Laue_measured_fraction_max 0.991
_diffrn_reflns_limit_h_max 13
_diffrn_reflns_limit_h_min -13
_diffrn_reflns_limit_k_max 5
_diffrn_reflns_limit_k_min -6
_diffrn_reflns_limit_l_max 21
_diffrn_reflns_limit_l_min -21
_diffrn_reflns_number 10452
_diffrn_reflns_point_group_measured_fraction_full 0.999
_diffrn_reflns_point_group_measured_fraction_max 0.991
_diffrn_reflns_theta_full 67.684
_diffrn_reflns_theta_max 70.063
_diffrn_reflns_theta_min 3.900
_diffrn_source 'Enhance (Cu) X-ray Source'
_diffrn_source_target Mo
_diffrn_source_type 'Enhance (Mo) X-ray source'
_exptl_absorpt_coefficient_mu 2.464
_exptl_absorpt_correction_T_max 1.00000
_exptl_absorpt_correction_T_min 0.51955
_exptl_absorpt_correction_type multi-scan
_exptl_absorpt_process_details
;
CrysAlisPro, Agilent Technologies,
Version 1.171.37.33 (release 27-03-2014 CrysAlis171 .NET)
(compiled Mar 27 2014,17:12:48)
Empirical absorption correction using spherical harmonics,
 implemented in SCALE3 ABSPACK scaling algorithm.
;
_exptl_crystal_colour 'light yellow'
_exptl_crystal_colour_modifier light
_exptl_crystal_colour_primary yellow
_exptl_crystal_density_diffrn 1.338
_exptl_crystal_description needle
_exptl_crystal_F_000 468
_exptl_crystal_size_max 0.31
_exptl_crystal_size_mid 0.2
_exptl_crystal_size_min 0.19
_refine_diff_density_max 0.238
_refine_diff_density_min -0.158
_refine_diff_density_rms 0.034
_refine_ls_extinction_coef .
_refine_ls_extinction_method none
_refine_ls_goodness_of_fit_ref 1.068
_refine_ls_hydrogen_treatment mixed
_refine_ls_matrix_type full
_refine_ls_number_parameters 148
_refine_ls_number_reflns 2091
_refine_ls_number_restraints 0
_refine_ls_restrained_S_all 1.068
_refine_ls_R_factor_all 0.0381
_refine_ls_R_factor_gt 0.0343
_refine_ls_shift/su_max 0.001
_refine_ls_shift/su_mean 0.000
_refine_ls_structure_factor_coef Fsqd
_refine_ls_weighting_details 'w=1/[\s^2^(Fo^2^)+(0.0536P)^2^+0.1982P] where P=(Fo^2^+2Fc^2^)/3'
_refine_ls_weighting_scheme calc
_refine_ls_wR_factor_gt 0.0948
_refine_ls_wR_factor_ref 0.0986
_reflns_Friedel_coverage 0.000
_reflns_Friedel_fraction_full .
_reflns_Friedel_fraction_max .
_reflns_number_gt 1870
_reflns_number_total 2091
_reflns_threshold_expression 'I > 2\s(I)'
_cod_data_source_file JSSC-2018-263-231.cif
_cod_data_source_block BTzA6
_cod_depositor_comments
;
The following automatic conversions were performed:

data item '_diffrn_radiation_probe' value 'X-ray' was changed to
'x-ray' in accordance with the built-in table derived from the CIF
Core dictionary named 'cif_core.dic' version 2.4.5 last updated on
2014-11-21.

Automatic conversion script
Id: cif_fix_values 8369 2020-08-20 11:38:08Z andrius 
;
_cod_original_cell_volume 1108.71(3)
_cod_database_code 1561074
_shelx_space_group_comment
;
The symmetry employed for this shelxl refinement is uniquely defined
by the following loop, which should always be used as a source of
symmetry information in preference to the above space-group names.
They are only intended as comments.
;
_reflns_odcompleteness_completeness 99.86
_reflns_odcompleteness_iscentric 1
_reflns_odcompleteness_theta 66.97
_olex2_refinement_description
;
1. Fixed Uiso
 At 1.2 times of:
  All C(H) groups, All C(H,H) groups
2.a Secondary CH2 refined with riding coordinates:
 C9(H9A,H9B), C10(H10A,H10B)
2.b Aromatic/amide H refined with riding coordinates:
 C2(H2), C3(H3), C4(H4), C1(H1)
;

loop_
_space_group_symop_operation_xyz
'x, y, z'
'-x, y+1/2, -z+1/2'
'-x, -y, -z'
'x, -y-1/2, z-1/2'

loop_
_atom_site_label
_atom_site_type_symbol
_atom_site_fract_x
_atom_site_fract_y
_atom_site_fract_z
_atom_site_U_iso_or_equiv
_atom_site_adp_type
_atom_site_occupancy
_atom_site_site_symmetry_order
_atom_site_calc_flag
_atom_site_refinement_flags_posn
_atom_site_refinement_flags_adp
_atom_site_refinement_flags_occupancy
_atom_site_disorder_assembly
_atom_site_disorder_group
S1 S 0.71913(3) 0.68903(8) 0.71866(2) 0.05341(17) Uani 1 1 d . . . . .
O2 O 0.27654(10) 0.5784(2) 0.55456(6) 0.0539(3) Uani 1 1 d . . . . .
O1 O 0.43327(10) 0.4593(2) 0.62889(6) 0.0613(3) Uani 1 1 d . . . . .
N1 N 0.75253(11) 0.4139(2) 0.83814(7) 0.0467(3) Uani 1 1 d . . . . .
N2 N 0.60065(14) 0.2897(3) 0.74895(10) 0.0627(4) Uani 1 1 d . . . . .
C9 C 0.38395(14) 0.2496(3) 0.51197(9) 0.0484(4) Uani 1 1 d . . . . .
H9A H 0.3928 0.3282 0.4636 0.058 Uiso 1 1 calc R . . . .
H9B H 0.3135 0.1510 0.5052 0.058 Uiso 1 1 calc R . . . .
C10 C 0.48999(14) 0.0877(3) 0.53185(8) 0.0475(4) Uani 1 1 d . . . . .
H10A H 0.5599 0.1863 0.5424 0.057 Uiso 1 1 calc R . . . .
H10B H 0.4783 -0.0018 0.5779 0.057 Uiso 1 1 calc R . . . .
C8 C 0.36722(13) 0.4377(3) 0.57093(8) 0.0429(3) Uani 1 1 d . . . . .
C7 C 0.68669(12) 0.4392(3) 0.77359(8) 0.0450(4) Uani 1 1 d . . . . .
C5 C 0.83352(14) 0.7618(3) 0.78784(9) 0.0474(4) Uani 1 1 d . . . . .
C6 C 0.83792(13) 0.5937(3) 0.84697(9) 0.0458(4) Uani 1 1 d . . . . .
C2 C 1.00196(17) 0.8038(4) 0.90884(12) 0.0691(5) Uani 1 1 d . . . . .
H2 H 1.0598 0.8193 0.9496 0.083 Uiso 1 1 calc R . . . .
C3 C 0.92348(16) 0.6143(4) 0.90775(11) 0.0619(5) Uani 1 1 d . . . . .
H3 H 0.9283 0.5027 0.9473 0.074 Uiso 1 1 calc R . . . .
C4 C 0.91228(16) 0.9514(3) 0.78923(11) 0.0599(5) Uani 1 1 d . . . . .
H4 H 0.9086 1.0630 0.7497 0.072 Uiso 1 1 calc R . . . .
C1 C 0.99600(17) 0.9700(4) 0.85054(12) 0.0679(5) Uani 1 1 d . . . . .
H1 H 1.0495 1.0966 0.8528 0.081 Uiso 1 1 calc R . . . .
H2A H 0.5587(17) 0.317(4) 0.7081(12) 0.062(6) Uiso 1 1 d . . . . .
H2B H 0.5838(18) 0.170(4) 0.7786(12) 0.067(6) Uiso 1 1 d . . . . .
H2C H 0.268(2) 0.688(5) 0.5884(17) 0.107(9) Uiso 1 1 d . . . . .

loop_
_atom_site_aniso_label
_atom_site_aniso_U_11
_atom_site_aniso_U_22
_atom_site_aniso_U_33
_atom_site_aniso_U_23
_atom_site_aniso_U_13
_atom_site_aniso_U_12
S1 0.0570(3) 0.0549(3) 0.0485(3) 0.01427(17) 0.00636(17) 0.00491(17)
O2 0.0556(6) 0.0557(7) 0.0484(6) -0.0082(5) -0.0050(5) 0.0160(5)
O1 0.0653(7) 0.0667(8) 0.0486(6) -0.0129(6) -0.0121(5) 0.0230(6)
N1 0.0465(7) 0.0445(8) 0.0478(7) 0.0090(6) -0.0021(5) -0.0032(5)
N2 0.0610(9) 0.0623(10) 0.0601(9) 0.0176(8) -0.0182(7) -0.0120(7)
C9 0.0550(8) 0.0472(9) 0.0427(8) -0.0037(7) 0.0033(6) 0.0048(7)
C10 0.0560(8) 0.0431(9) 0.0437(8) -0.0015(7) 0.0067(6) 0.0055(7)
C8 0.0468(7) 0.0424(9) 0.0396(7) 0.0027(6) 0.0043(6) 0.0039(6)
C7 0.0442(7) 0.0443(9) 0.0461(8) 0.0064(6) 0.0026(6) 0.0065(6)
C5 0.0488(8) 0.0443(9) 0.0511(8) 0.0045(7) 0.0150(6) 0.0043(7)
C6 0.0443(7) 0.0437(9) 0.0499(8) 0.0034(7) 0.0074(6) -0.0010(6)
C2 0.0604(10) 0.0724(14) 0.0729(12) -0.0047(10) -0.0027(9) -0.0174(9)
C3 0.0606(10) 0.0632(11) 0.0596(10) 0.0092(9) -0.0058(8) -0.0111(9)
C4 0.0655(10) 0.0484(10) 0.0694(11) 0.0070(8) 0.0251(9) -0.0034(8)
C1 0.0626(10) 0.0581(11) 0.0855(13) -0.0070(10) 0.0210(9) -0.0174(9)

loop_
_atom_type_symbol
_atom_type_description
_atom_type_scat_dispersion_real
_atom_type_scat_dispersion_imag
_atom_type_scat_source
C C 0.0181 0.0091 'International Tables Vol C Tables 4.2.6.8 and 6.1.1.4'
H H 0.0000 0.0000 'International Tables Vol C Tables 4.2.6.8 and 6.1.1.4'
N N 0.0311 0.0180 'International Tables Vol C Tables 4.2.6.8 and 6.1.1.4'
O O 0.0492 0.0322 'International Tables Vol C Tables 4.2.6.8 and 6.1.1.4'
S S 0.3331 0.5567 'International Tables Vol C Tables 4.2.6.8 and 6.1.1.4'

loop_
_geom_angle_atom_site_label_1
_geom_angle_atom_site_label_2
_geom_angle_atom_site_label_3
_geom_angle
_geom_angle_site_symmetry_1
_geom_angle_site_symmetry_3
C5 S1 C7 89.07(7) . .
C8 O2 H2C 114.4(19) . .
C7 N1 C6 110.84(13) . .
C7 N2 H2A 120.7(14) . .
C7 N2 H2B 118.7(13) . .
H2A N2 H2B 120.4(19) . .
H9A C9 H9B 107.6 . .
C10 C9 H9A 108.8 . .
C10 C9 H9B 108.8 . .
C8 C9 H9A 108.8 . .
C8 C9 H9B 108.8 . .
C8 C9 C10 114.00(13) . .
C9 C10 H10A 109.1 . .
C9 C10 H10B 109.1 . .
C10 C10 C9 112.58(16) 3_656 .
C10 C10 H10A 109.1 3_656 .
C10 C10 H10B 109.1 3_656 .
H10A C10 H10B 107.8 . .
O2 C8 C9 114.68(13) . .
O1 C8 O2 122.61(14) . .
O1 C8 C9 122.71(14) . .
N1 C7 S1 115.46(12) . .
N1 C7 N2 124.10(15) . .
N2 C7 S1 120.44(12) . .
C6 C5 S1 109.51(12) . .
C4 C5 S1 129.04(14) . .
C4 C5 C6 121.45(16) . .
N1 C6 C5 115.09(14) . .
C3 C6 N1 125.42(15) . .
C3 C6 C5 119.48(15) . .
C3 C2 H2 119.4 . .
C1 C2 H2 119.4 . .
C1 C2 C3 121.15(18) . .
C6 C3 C2 118.84(18) . .
C6 C3 H3 120.6 . .
C2 C3 H3 120.6 . .
C5 C4 H4 120.9 . .
C1 C4 C5 118.15(17) . .
C1 C4 H4 120.9 . .
C2 C1 H1 119.5 . .
C4 C1 C2 120.92(17) . .
C4 C1 H1 119.5 . .

loop_
_geom_bond_atom_site_label_1
_geom_bond_atom_site_label_2
_geom_bond_distance
_geom_bond_site_symmetry_2
S1 C7 1.7527(16) .
S1 C5 1.7418(17) .
O2 C8 1.3060(18) .
O2 H2C 0.86(3) .
O1 C8 1.2123(18) .
N1 C7 1.3054(18) .
N1 C6 1.394(2) .
N2 C7 1.326(2) .
N2 H2A 0.84(2) .
N2 H2B 0.88(2) .
C9 H9A 0.9700 .
C9 H9B 0.9700 .
C9 C10 1.521(2) .
C9 C8 1.498(2) .
C10 C10 1.519(3) 3_656
C10 H10A 0.9700 .
C10 H10B 0.9700 .
C5 C6 1.396(2) .
C5 C4 1.384(2) .
C6 C3 1.379(2) .
C2 H2 0.9300 .
C2 C3 1.381(3) .
C2 C1 1.377(3) .
C3 H3 0.9300 .
C4 H4 0.9300 .
C4 C1 1.372(3) .
C1 H1 0.9300 .

loop_
_geom_torsion_atom_site_label_1
_geom_torsion_atom_site_label_2
_geom_torsion_atom_site_label_3
_geom_torsion_atom_site_label_4
_geom_torsion
_geom_torsion_site_symmetry_1
_geom_torsion_site_symmetry_2
_geom_torsion_site_symmetry_3
_geom_torsion_site_symmetry_4
S1 C5 C6 N1 -0.60(17) . . . .
S1 C5 C6 C3 179.04(14) . . . .
S1 C5 C4 C1 -179.63(14) . . . .
N1 C6 C3 C2 -179.60(17) . . . .
C10 C9 C8 O2 179.91(14) . . . .
C10 C9 C8 O1 0.6(2) . . . .
C8 C9 C10 C10 -175.43(16) . . . 3_656
C7 S1 C5 C6 -0.36(12) . . . .
C7 S1 C5 C4 179.54(16) . . . .
C7 N1 C6 C5 1.60(19) . . . .
C7 N1 C6 C3 -178.01(16) . . . .
C5 S1 C7 N1 1.35(13) . . . .
C5 S1 C7 N2 -178.39(15) . . . .
C5 C6 C3 C2 0.8(3) . . . .
C5 C4 C1 C2 0.4(3) . . . .
C6 N1 C7 S1 -1.90(17) . . . .
C6 N1 C7 N2 177.82(16) . . . .
C6 C5 C4 C1 0.3(3) . . . .
C3 C2 C1 C4 -0.5(3) . . . .
C4 C5 C6 N1 179.49(14) . . . .
C4 C5 C6 C3 -0.9(2) . . . .
C1 C2 C3 C6 -0.1(3) . . . .
